data_7238878
loop_
_publ_author_name
'Wu, Jiaping'
'Shang, Yongjia'
'Wang, Cuie'
'He, Xinwei'
'Yan, Zhenglei'
'Hu, Manman'
'Zhou, Fuyin'

_publ_section_title
;
 Synthesis of 3,4-dihydro-2H-1,4-benzo[b]thiazine derivatives via
 DABCO-catalyzed one-pot three-component condensation reactions
;
_journal_issue 14
_journal_name_full 'RSC Advances'
_journal_page_first 4643
_journal_paper_doi 10.1039/c3ra00123g
_journal_volume 3
_journal_year 2013
_chemical_formula_sum 'C22 H17 Cl2 N O S'
_chemical_formula_weight 414.33
_space_group_IT_number 2
_space_group_name_Hall '-P 1'
_space_group_name_H-M_alt 'P -1'
_symmetry_cell_setting triclinic
_symmetry_space_group_name_H-M 'P -1'
_atom_sites_solution_hydrogens geom
_atom_sites_solution_primary direct
_atom_sites_solution_secondary difmap
_audit_creation_method SHELXL-97
_cell_angle_alpha 95.3630(10)
_cell_angle_beta 109.8910(10)
_cell_angle_gamma 115.9520(10)
_cell_formula_units_Z 2
_cell_length_a 10.1879(10)
_cell_length_b 10.7179(10)
_cell_length_c 11.0530(11)
_cell_measurement_reflns_used 4984
_cell_measurement_temperature 293(2)
_cell_measurement_theta_max 0.00
_cell_measurement_theta_min 0.00
_cell_volume 977.64(17)
_computing_cell_refinement 'Bruker SMART'
_computing_data_collection 'Bruker SMART'
_computing_data_reduction 'Bruker SAINT'
_computing_molecular_graphics 'Bruker SHELXTL'
_computing_publication_material 'Bruker SHELXTL'
_computing_structure_refinement 'SHELXL-97 (Sheldrick, 1997)'
_computing_structure_solution 'SHELXS-97 (Sheldrick, 1990)'
_diffrn_ambient_temperature 293(2)
_diffrn_measured_fraction_theta_full 0.989
_diffrn_measured_fraction_theta_max 0.989
_diffrn_measurement_device_type 'CCD area detector'
_diffrn_measurement_method 'phi and omega scans'
_diffrn_radiation_monochromator graphite
_diffrn_radiation_source 'fine-focus sealed tube'
_diffrn_radiation_type MoK\a
_diffrn_radiation_wavelength 0.71073
_diffrn_reflns_av_R_equivalents 0.0186
_diffrn_reflns_av_sigmaI/netI 0.0240
_diffrn_reflns_limit_h_max 12
_diffrn_reflns_limit_h_min -12
_diffrn_reflns_limit_k_max 13
_diffrn_reflns_limit_k_min -12
_diffrn_reflns_limit_l_max 13
_diffrn_reflns_limit_l_min -13
_diffrn_reflns_number 7592
_diffrn_reflns_theta_full 26.00
_diffrn_reflns_theta_max 26.00
_diffrn_reflns_theta_min 2.05
_exptl_absorpt_coefficient_mu 0.451
_exptl_absorpt_correction_T_max 0.9521
_exptl_absorpt_correction_T_min 0.9396
_exptl_absorpt_correction_type none
_exptl_crystal_colour colorless
_exptl_crystal_density_diffrn 1.407
_exptl_crystal_density_method 'not measured'
_exptl_crystal_description block
_exptl_crystal_F_000 428
_exptl_crystal_size_max 0.14
_exptl_crystal_size_mid 0.12
_exptl_crystal_size_min 0.11
_refine_diff_density_max 0.263
_refine_diff_density_min -0.302
_refine_diff_density_rms 0.037
_refine_ls_extinction_coef 0.010(2)
_refine_ls_extinction_expression Fc^*^=kFc[1+0.001xFc^2^\l^3^/sin(2\q)]^-1/4^
_refine_ls_extinction_method SHELXL
_refine_ls_goodness_of_fit_ref 1.043
_refine_ls_hydrogen_treatment constr
_refine_ls_matrix_type full
_refine_ls_number_parameters 246
_refine_ls_number_reflns 3797
_refine_ls_number_restraints 0
_refine_ls_restrained_S_all 1.043
_refine_ls_R_factor_all 0.0446
_refine_ls_R_factor_gt 0.0380
_refine_ls_shift/su_max 0.000
_refine_ls_shift/su_mean 0.000
_refine_ls_structure_factor_coef Fsqd
_refine_ls_weighting_details 'calc w=1/[\s^2^(Fo^2^)+(0.0490P)^2^+0.3262P] where P=(Fo^2^+2Fc^2^)/3'
_refine_ls_weighting_scheme calc
_refine_ls_wR_factor_gt 0.1012
_refine_ls_wR_factor_ref 0.1077
_reflns_number_gt 3255
_reflns_number_total 3797
_reflns_threshold_expression >2sigma(I)
_cod_data_source_file c3ra00123g.txt
_cod_data_source_block a
_cod_depositor_comments
;
The following automatic conversions were performed:

data item '_symmetry_cell_setting' value 'Triclinic' was changed to
'triclinic' in accordance with the
/home/saulius/struct/COD-crude-data/automatic-downloads/DataCite-retrospective/RSC/depositions/lib/dictionaries/cif_core.dic
dictionary named 'cif_core.dic' version 2.4.2 last updated on
2011-04-26.

Automatic conversion script
Id: cif_fix_values 6909 2019-04-08 15:41:33Z antanas 
;
_cod_original_cell_volume 977.64(16)
_cod_original_sg_symbol_H-M P-1
_cod_database_code 7238878

loop_
_symmetry_equiv_pos_as_xyz
'x, y, z'
'-x, -y, -z'

loop_
_atom_site_label
_atom_site_type_symbol
_atom_site_fract_x
_atom_site_fract_y
_atom_site_fract_z
_atom_site_U_iso_or_equiv
_atom_site_adp_type
_atom_site_occupancy
_atom_site_symmetry_multiplicity
_atom_site_calc_flag
_atom_site_refinement_flags
Cl1 Cl 0.45658(8) 0.37770(7) -0.14149(7) 0.0789(2) Uani 1 1 d .
Cl2 Cl 0.11420(8) -0.07074(8) -0.58763(7) 0.0937(2) Uani 1 1 d .
S1 S 0.71387(6) 0.10675(5) 0.08208(5) 0.05645(16) Uani 1 1 d .
O1 O 0.94864(17) 0.47957(16) 0.18141(15) 0.0666(4) Uani 1 1 d .
N1 N 0.85520(19) 0.2868(2) -0.08610(17) 0.0596(4) Uani 1 1 d .
H1 H 0.8786 0.3136 -0.1505 0.072 Uiso 1 1 calc R
C1 C 0.9490(2) 0.24038(19) -0.00444(19) 0.0500(4) Uani 1 1 d .
C2 C 1.0961(2) 0.2713(2) -0.0080(2) 0.0586(5) Uani 1 1 d .
H2 H 1.1306 0.3262 -0.0627 0.070 Uiso 1 1 calc R
C3 C 1.1897(3) 0.2217(3) 0.0681(3) 0.0715(6) Uani 1 1 d .
H3 H 1.2861 0.2420 0.0632 0.086 Uiso 1 1 calc R
C4 C 1.1428(3) 0.1421(3) 0.1515(3) 0.0745(7) Uani 1 1 d .
H4 H 1.2064 0.1081 0.2023 0.089 Uiso 1 1 calc R
C5 C 1.0011(3) 0.1134(2) 0.1591(2) 0.0639(5) Uani 1 1 d .
H5 H 0.9707 0.0625 0.2175 0.077 Uiso 1 1 calc R
C6 C 0.9026(2) 0.15950(19) 0.08049(19) 0.0518(4) Uani 1 1 d .
C7 C 0.6989(2) 0.2648(2) 0.05139(18) 0.0483(4) Uani 1 1 d .
H7 H 0.5901 0.2441 0.0366 0.058 Uiso 1 1 calc R
C8 C 0.8174(2) 0.3939(2) 0.17503(19) 0.0499(4) Uani 1 1 d .
C9 C 0.7723(2) 0.41498(19) 0.28623(18) 0.0480(4) Uani 1 1 d .
C10 C 0.8761(2) 0.5423(2) 0.3912(2) 0.0598(5) Uani 1 1 d .
H10 H 0.9699 0.6116 0.3886 0.072 Uiso 1 1 calc R
C11 C 0.8431(3) 0.5682(2) 0.4989(2) 0.0645(5) Uani 1 1 d .
H11 H 0.9142 0.6545 0.5675 0.077 Uiso 1 1 calc R
C12 C 0.7047(3) 0.4665(2) 0.5058(2) 0.0578(5) Uani 1 1 d .
C13 C 0.6007(3) 0.3414(2) 0.4006(2) 0.0600(5) Uani 1 1 d .
H13 H 0.5066 0.2728 0.4030 0.072 Uiso 1 1 calc R
C14 C 0.6317(2) 0.3149(2) 0.2919(2) 0.0545(5) Uani 1 1 d .
H14 H 0.5584 0.2298 0.2221 0.065 Uiso 1 1 calc R
C15 C 0.6725(3) 0.4912(3) 0.6268(2) 0.0802(7) Uani 1 1 d .
H15A H 0.7391 0.4729 0.6997 0.120 Uiso 1 1 calc R
H15B H 0.5610 0.4267 0.6050 0.120 Uiso 1 1 calc R
H15C H 0.6970 0.5896 0.6526 0.120 Uiso 1 1 calc R
C16 C 0.7212(2) 0.2954(2) -0.07575(18) 0.0488(4) Uani 1 1 d .
H16 H 0.7452 0.3954 -0.0704 0.059 Uiso 1 1 calc R
C17 C 0.5649(2) 0.19937(19) -0.20023(18) 0.0464(4) Uani 1 1 d .
C18 C 0.4398(2) 0.2290(2) -0.2389(2) 0.0521(4) Uani 1 1 d .
C19 C 0.3008(2) 0.1480(2) -0.3567(2) 0.0609(5) Uani 1 1 d .
H19 H 0.2203 0.1725 -0.3818 0.073 Uiso 1 1 calc R
C20 C 0.2843(2) 0.0307(2) -0.4357(2) 0.0597(5) Uani 1 1 d .
C21 C 0.4022(3) -0.0062(2) -0.3994(2) 0.0615(5) Uani 1 1 d .
H21 H 0.3884 -0.0875 -0.4525 0.074 Uiso 1 1 calc R
C22 C 0.5410(2) 0.0783(2) -0.2835(2) 0.0557(5) Uani 1 1 d .
H22 H 0.6215 0.0537 -0.2600 0.067 Uiso 1 1 calc R

loop_
_atom_site_aniso_label
_atom_site_aniso_U_11
_atom_site_aniso_U_22
_atom_site_aniso_U_33
_atom_site_aniso_U_23
_atom_site_aniso_U_13
_atom_site_aniso_U_12
Cl1 0.0779(4) 0.0779(4) 0.0894(4) 0.0077(3) 0.0319(3) 0.0519(3)
Cl2 0.0753(4) 0.0783(4) 0.0768(4) 0.0099(3) 0.0019(3) 0.0229(3)
S1 0.0542(3) 0.0525(3) 0.0665(3) 0.0279(2) 0.0314(2) 0.0234(2)
O1 0.0524(8) 0.0675(9) 0.0661(9) 0.0213(7) 0.0313(7) 0.0139(7)
N1 0.0505(9) 0.0838(12) 0.0617(10) 0.0386(9) 0.0341(8) 0.0364(9)
C1 0.0429(9) 0.0475(9) 0.0537(10) 0.0105(8) 0.0192(8) 0.0197(8)
C2 0.0484(10) 0.0530(11) 0.0699(12) 0.0106(9) 0.0268(10) 0.0220(9)
C3 0.0507(11) 0.0652(13) 0.0918(17) 0.0086(12) 0.0244(12) 0.0307(10)
C4 0.0649(13) 0.0663(14) 0.0867(16) 0.0171(12) 0.0164(12) 0.0411(12)
C5 0.0656(13) 0.0523(11) 0.0689(13) 0.0190(10) 0.0205(10) 0.0314(10)
C6 0.0486(10) 0.0459(9) 0.0567(10) 0.0135(8) 0.0204(8) 0.0222(8)
C7 0.0453(9) 0.0539(10) 0.0533(10) 0.0234(8) 0.0271(8) 0.0247(8)
C8 0.0483(10) 0.0520(10) 0.0548(10) 0.0259(8) 0.0254(8) 0.0248(8)
C9 0.0482(10) 0.0483(9) 0.0525(10) 0.0209(8) 0.0235(8) 0.0255(8)
C10 0.0546(11) 0.0533(11) 0.0668(12) 0.0194(9) 0.0275(10) 0.0216(9)
C11 0.0656(13) 0.0568(11) 0.0611(12) 0.0092(9) 0.0237(10) 0.0267(10)
C12 0.0669(12) 0.0647(12) 0.0586(11) 0.0239(10) 0.0316(10) 0.0416(11)
C13 0.0588(11) 0.0599(12) 0.0708(13) 0.0234(10) 0.0385(10) 0.0283(10)
C14 0.0522(10) 0.0517(10) 0.0598(11) 0.0169(9) 0.0288(9) 0.0223(9)
C15 0.0921(18) 0.0924(18) 0.0696(14) 0.0204(13) 0.0446(14) 0.0502(15)
C16 0.0468(9) 0.0540(10) 0.0532(10) 0.0228(8) 0.0262(8) 0.0263(8)
C17 0.0485(9) 0.0502(9) 0.0512(10) 0.0231(8) 0.0274(8) 0.0269(8)
C18 0.0513(10) 0.0523(10) 0.0600(11) 0.0179(9) 0.0270(9) 0.0291(9)
C19 0.0511(11) 0.0631(12) 0.0703(13) 0.0235(10) 0.0242(10) 0.0306(10)
C20 0.0546(11) 0.0563(11) 0.0573(11) 0.0209(9) 0.0198(9) 0.0211(9)
C21 0.0725(13) 0.0547(11) 0.0599(12) 0.0160(9) 0.0315(11) 0.0316(10)
C22 0.0616(12) 0.0612(11) 0.0613(11) 0.0256(9) 0.0318(10) 0.0386(10)

loop_
_atom_type_symbol
_atom_type_description
_atom_type_scat_dispersion_real
_atom_type_scat_dispersion_imag
_atom_type_scat_source
C C 0.0033 0.0016 'International Tables Vol C Tables 4.2.6.8 and 6.1.1.4'
H H 0.0000 0.0000 'International Tables Vol C Tables 4.2.6.8 and 6.1.1.4'
N N 0.0061 0.0033 'International Tables Vol C Tables 4.2.6.8 and 6.1.1.4'
O O 0.0106 0.0060 'International Tables Vol C Tables 4.2.6.8 and 6.1.1.4'
S S 0.1246 0.1234 'International Tables Vol C Tables 4.2.6.8 and 6.1.1.4'
Cl Cl 0.1484 0.1585 'International Tables Vol C Tables 4.2.6.8 and 6.1.1.4'

loop_
_geom_angle_atom_site_label_1
_geom_angle_atom_site_label_2
_geom_angle_atom_site_label_3
_geom_angle
C6 S1 C7 98.55(8)
C1 N1 C16 127.18(16)
C1 N1 H1 116.4
C16 N1 H1 116.4
N1 C1 C6 122.93(17)
N1 C1 C2 119.26(18)
C6 C1 C2 117.79(18)
C3 C2 C1 120.9(2)
C3 C2 H2 119.6
C1 C2 H2 119.6
C2 C3 C4 120.8(2)
C2 C3 H3 119.6
C4 C3 H3 119.6
C5 C4 C3 119.3(2)
C5 C4 H4 120.3
C3 C4 H4 120.3
C4 C5 C6 120.7(2)
C4 C5 H5 119.6
C6 C5 H5 119.6
C5 C6 C1 120.42(19)
C5 C6 S1 119.26(16)
C1 C6 S1 120.23(14)
C8 C7 C16 112.48(14)
C8 C7 S1 109.74(12)
C16 C7 S1 111.74(13)
C8 C7 H7 107.5
C16 C7 H7 107.5
S1 C7 H7 107.5
O1 C8 C9 120.74(18)
O1 C8 C7 119.43(17)
C9 C8 C7 119.84(15)
C10 C9 C14 117.88(18)
C10 C9 C8 118.25(17)
C14 C9 C8 123.86(17)
C11 C10 C9 121.38(19)
C11 C10 H10 119.3
C9 C10 H10 119.3
C10 C11 C12 120.6(2)
C10 C11 H11 119.7
C12 C11 H11 119.7
C13 C12 C11 117.90(19)
C13 C12 C15 121.4(2)
C11 C12 C15 120.7(2)
C14 C13 C12 122.08(19)
C14 C13 H13 119.0
C12 C13 H13 119.0
C13 C14 C9 120.16(19)
C13 C14 H14 119.9
C9 C14 H14 119.9
C12 C15 H15A 109.5
C12 C15 H15B 109.5
H15A C15 H15B 109.5
C12 C15 H15C 109.5
H15A C15 H15C 109.5
H15B C15 H15C 109.5
N1 C16 C17 111.80(15)
N1 C16 C7 113.96(15)
C17 C16 C7 110.51(14)
N1 C16 H16 106.7
C17 C16 H16 106.7
C7 C16 H16 106.7
C18 C17 C22 116.41(17)
C18 C17 C16 121.91(16)
C22 C17 C16 121.67(16)
C19 C18 C17 122.62(18)
C19 C18 Cl1 117.09(15)
C17 C18 Cl1 120.24(15)
C20 C19 C18 118.47(19)
C20 C19 H19 120.8
C18 C19 H19 120.8
C21 C20 C19 121.10(19)
C21 C20 Cl2 118.89(17)
C19 C20 Cl2 119.98(17)
C20 C21 C22 119.28(19)
C20 C21 H21 120.4
C22 C21 H21 120.4
C21 C22 C17 122.04(18)
C21 C22 H22 119.0
C17 C22 H22 119.0

loop_
_geom_bond_atom_site_label_1
_geom_bond_atom_site_label_2
_geom_bond_distance
Cl1 C18 1.7451(19)
Cl2 C20 1.742(2)
S1 C6 1.7581(19)
S1 C7 1.8184(19)
O1 C8 1.219(2)
N1 C1 1.374(2)
N1 C16 1.449(2)
N1 H1 0.8600
C1 C6 1.397(3)
C1 C2 1.402(3)
C2 C3 1.372(3)
C2 H2 0.9300
C3 C4 1.378(4)
C3 H3 0.9300
C4 C5 1.373(3)
C4 H4 0.9300
C5 C6 1.388(3)
C5 H5 0.9300
C7 C8 1.517(3)
C7 C16 1.540(2)
C7 H7 0.9800
C8 C9 1.482(3)
C9 C10 1.390(3)
C9 C14 1.391(3)
C10 C11 1.378(3)
C10 H10 0.9300
C11 C12 1.387(3)
C11 H11 0.9300
C12 C13 1.378(3)
C12 C15 1.508(3)
C13 C14 1.377(3)
C13 H13 0.9300
C14 H14 0.9300
C15 H15A 0.9600
C15 H15B 0.9600
C15 H15C 0.9600
C16 C17 1.516(3)
C16 H16 0.9800
C17 C18 1.385(3)
C17 C22 1.392(3)
C18 C19 1.383(3)
C19 C20 1.372(3)
C19 H19 0.9300
C20 C21 1.370(3)
C21 C22 1.375(3)
C21 H21 0.9300
C22 H22 0.9300

loop_
_geom_torsion_atom_site_label_1
_geom_torsion_atom_site_label_2
_geom_torsion_atom_site_label_3
_geom_torsion_atom_site_label_4
_geom_torsion
C16 N1 C1 C6 17.1(3)
C16 N1 C1 C2 -164.69(18)
N1 C1 C2 C3 -177.33(19)
C6 C1 C2 C3 1.0(3)
C1 C2 C3 C4 -1.0(3)
C2 C3 C4 C5 -0.5(3)
C3 C4 C5 C6 2.2(3)
C4 C5 C6 C1 -2.2(3)
C4 C5 C6 S1 174.37(17)
N1 C1 C6 C5 178.86(18)
C2 C1 C6 C5 0.6(3)
N1 C1 C6 S1 2.3(3)
C2 C1 C6 S1 -175.91(14)
C7 S1 C6 C5 149.21(16)
C7 S1 C6 C1 -34.21(17)
C6 S1 C7 C8 -71.38(14)
C6 S1 C7 C16 54.09(14)
C16 C7 C8 O1 -28.5(2)
S1 C7 C8 O1 96.52(18)
C16 C7 C8 C9 151.16(16)
S1 C7 C8 C9 -83.78(18)
O1 C8 C9 C10 6.6(3)
C7 C8 C9 C10 -173.07(17)
O1 C8 C9 C14 -173.51(19)
C7 C8 C9 C14 6.8(3)
C14 C9 C10 C11 1.2(3)
C8 C9 C10 C11 -178.97(19)
C9 C10 C11 C12 0.4(3)
C10 C11 C12 C13 -1.5(3)
C10 C11 C12 C15 176.9(2)
C11 C12 C13 C14 1.0(3)
C15 C12 C13 C14 -177.4(2)
C12 C13 C14 C9 0.6(3)
C10 C9 C14 C13 -1.7(3)
C8 C9 C14 C13 178.47(18)
C1 N1 C16 C17 -118.7(2)
C1 N1 C16 C7 7.5(3)
C8 C7 C16 N1 78.7(2)
S1 C7 C16 N1 -45.29(19)
C8 C7 C16 C17 -154.46(15)
S1 C7 C16 C17 81.59(16)
N1 C16 C17 C18 -153.82(17)
C7 C16 C17 C18 78.1(2)
N1 C16 C17 C22 24.7(2)
C7 C16 C17 C22 -103.33(19)
C22 C17 C18 C19 -2.9(3)
C16 C17 C18 C19 175.69(17)
C22 C17 C18 Cl1 179.69(14)
C16 C17 C18 Cl1 -1.7(2)
C17 C18 C19 C20 2.3(3)
Cl1 C18 C19 C20 179.78(16)
C18 C19 C20 C21 0.1(3)
C18 C19 C20 Cl2 -177.88(15)
C19 C20 C21 C22 -1.8(3)
Cl2 C20 C21 C22 176.26(16)
C20 C21 C22 C17 1.1(3)
C18 C17 C22 C21 1.2(3)
C16 C17 C22 C21 -177.43(17)
